data_2022525
loop_
_publ_author_name
'Grze\'skiewicz, Anita M.'
'Stefa\'nski, Tomasz'
'Dutkiewicz, Zbigniew'
'Kubicki, Maciej'

_publ_section_title
;
 Weak intermolecular interactions in a series of biologically active
 4'-methylthio-<i>trans</i>-stilbenes
;
_journal_coeditor_code WP3023
_journal_issue 2
_journal_name_full 'Acta Crystallographica Section C'
_journal_page_first
;
;
_journal_paper_doi 10.1107/S2053229622000420
_journal_volume 78
_journal_year 2022
_chemical_formula_iupac 'C18 H20 O3 S'
_chemical_formula_moiety 'C18 H20 O3 S'
_chemical_formula_sum 'C18 H20 O3 S'
_chemical_formula_weight 316.40
_chemical_name_common
;
3,4,5-Trimethoxy-4'-methylsulfanyl-<i>trans</i>-stilbene
;
_chemical_name_systematic
;
1-[(<i>E</i>)-2-(3,4,5-Trimethoxyphenyl)ethenyl]-4-(methylsulfanyl)benzene
;
_space_group_crystal_system monoclinic
_space_group_IT_number 14
_space_group_name_Hall '-P 2yn'
_space_group_name_H-M_alt 'P 1 21/n 1'
_atom_sites_solution_hydrogens geom
_audit_creation_method SHELXL-2013
_cell_angle_alpha 90
_cell_angle_beta 93.094(4)
_cell_angle_gamma 90
_cell_formula_units_Z 8
_cell_length_a 10.9270(4)
_cell_length_b 7.2754(3)
_cell_length_c 40.2818(19)
_cell_measurement_reflns_used 4347
_cell_measurement_temperature 100.0(10)
_cell_measurement_theta_max 28.9100
_cell_measurement_theta_min 3.3600
_cell_volume 3197.7(2)
_computing_cell_refinement
;
CrysAlis PRO (Rigaku OD, 2021)
;
_computing_data_collection
;
CrysAlis PRO (Rigaku OD, 2021)
;
_computing_data_reduction
;
CrysAlis PRO (Rigaku OD, 2021)
;
_computing_molecular_graphics
;
Mercury (Macrae <i>et al.</i>,  2020)
;
_computing_publication_material
;
SHELXL2014 (Sheldrick, 2015b)
;
_computing_structure_refinement
;
SHELXL2014 (Sheldrick, 2015b)
;
_computing_structure_solution
;
SHELXT2014 (Sheldrick, 2015a)
;
_diffrn_ambient_temperature 100.0(10)
_diffrn_detector 'CCD plate'
_diffrn_detector_area_resol_mean 16.1544
_diffrn_measured_fraction_theta_full 0.999
_diffrn_measured_fraction_theta_max 0.848
_diffrn_measurement_device 'four-circle diffractometer'
_diffrn_measurement_device_type 'Rigaku OD Xcalibur Eos'
_diffrn_measurement_method '\w scans'
_diffrn_radiation_monochromator graphite
_diffrn_radiation_probe x-ray
_diffrn_radiation_type 'Mo K\a'
_diffrn_radiation_wavelength 0.71073
_diffrn_reflns_av_R_equivalents 0.0309
_diffrn_reflns_av_unetI/netI 0.0497
_diffrn_reflns_limit_h_max 11
_diffrn_reflns_limit_h_min -14
_diffrn_reflns_limit_k_max 9
_diffrn_reflns_limit_k_min -9
_diffrn_reflns_limit_l_max 35
_diffrn_reflns_limit_l_min -54
_diffrn_reflns_number 14744
_diffrn_reflns_theta_full 25.000
_diffrn_reflns_theta_max 29.317
_diffrn_reflns_theta_min 2.977
_diffrn_source 'fine-focus sealed X-ray tube'
_exptl_absorpt_coefficient_mu 0.212
_exptl_absorpt_correction_T_max 1.00000
_exptl_absorpt_correction_T_min 0.78421
_exptl_absorpt_correction_type multi-scan
_exptl_absorpt_process_details
;
(CrysAlis PRO; Rigaku OD, 2021)
;
_exptl_crystal_colour colourless
_exptl_crystal_density_diffrn 1.314
_exptl_crystal_description prism
_exptl_crystal_F_000 1344
_exptl_crystal_size_max 0.45
_exptl_crystal_size_mid 0.2
_exptl_crystal_size_min 0.07
_refine_diff_density_max 1.137
_refine_diff_density_min -0.321
_refine_ls_extinction_method none
_refine_ls_goodness_of_fit_ref 1.078
_refine_ls_hydrogen_treatment constr
_refine_ls_matrix_type full
_refine_ls_number_parameters 405
_refine_ls_number_reflns 7403
_refine_ls_number_restraints 0
_refine_ls_restrained_S_all 1.078
_refine_ls_R_factor_all 0.0649
_refine_ls_R_factor_gt 0.0470
_refine_ls_shift/su_max 0.001
_refine_ls_shift/su_mean 0.000
_refine_ls_structure_factor_coef Fsqd
_refine_ls_weighting_details 'w=1/[\s^2^(Fo^2^)+(0.0424P)^2^+1.4658P] where P=(Fo^2^+2Fc^2^)/3'
_refine_ls_weighting_scheme calc
_refine_ls_wR_factor_gt 0.1053
_refine_ls_wR_factor_ref 0.1148
_reflns_number_gt 5810
_reflns_number_total 7403
_reflns_threshold_expression 'I > 2\s(I)'
_cod_data_source_file wp3023sup1.cif
_cod_data_source_block 8
_cod_original_sg_symbol_H-M 'P 21/n'
_cod_database_code 2022525
_shelx_space_group_comment
;
The symmetry employed for this shelxl refinement is uniquely defined
by the following loop, which should always be used as a source of
symmetry information in preference to the above space-group names.
They are only intended as comments.
;
_shelxl_version_number .2013

loop_
_space_group_symop_operation_xyz
'x, y, z'
'-x+1/2, y+1/2, -z+1/2'
'-x, -y, -z'
'x-1/2, -y-1/2, z-1/2'

loop_
_atom_site_type_symbol
_atom_site_label
_atom_site_fract_x
_atom_site_fract_y
_atom_site_fract_z
_atom_site_U_iso_or_equiv
_atom_site_adp_type
_atom_site_calc_flag
_atom_site_occupancy
_atom_site_disorder_assembly
_atom_site_disorder_group
C C1A 0.32347(16) 0.1101(3) 0.36336(4) 0.0150(4) Uani d 1 . .
C C2A 0.21929(16) 0.0855(3) 0.38112(5) 0.0156(4) Uani d 1 . .
H H2A 0.1405 0.0921 0.3700 0.019 Uiso calc 1 . .
C C3A 0.22963(16) 0.0513(3) 0.41504(5) 0.0159(4) Uani d 1 . .
O O3A 0.13277(11) 0.0197(2) 0.43436(3) 0.0218(3) Uani d 1 . .
C C31A 0.01356(17) 0.0085(3) 0.41835(5) 0.0253(5) Uani d 1 . .
H H31A 0.0144 -0.0799 0.4000 0.038 Uiso calc 1 . .
H H31B -0.0107 0.1296 0.4096 0.038 Uiso calc 1 . .
H H31C -0.0451 -0.0321 0.4344 0.038 Uiso calc 1 . .
C C4A 0.34488(16) 0.0420(3) 0.43173(4) 0.0143(4) Uani d 1 . .
O O4A 0.35464(11) -0.00736(19) 0.46451(3) 0.0174(3) Uani d 1 . .
C C42A 0.37446(19) 0.1443(3) 0.48713(5) 0.0241(4) Uani d 1 . .
H H42A 0.4491 0.2101 0.4818 0.036 Uiso calc 1 . .
H H42B 0.3835 0.0978 0.5100 0.036 Uiso calc 1 . .
H H42C 0.3043 0.2282 0.4851 0.036 Uiso calc 1 . .
C C5A 0.44953(16) 0.0672(3) 0.41380(4) 0.0147(4) Uani d 1 . .
O O5A 0.55763(11) 0.0481(2) 0.43216(3) 0.0192(3) Uani d 1 . .
C C51A 0.66764(16) 0.0534(3) 0.41469(5) 0.0203(4) Uani d 1 . .
H H51A 0.6629 -0.0376 0.3967 0.030 Uiso calc 1 . .
H H51B 0.7377 0.0251 0.4301 0.030 Uiso calc 1 . .
H H51C 0.6780 0.1763 0.4053 0.030 Uiso calc 1 . .
C C6A 0.43980(16) 0.1022(3) 0.37986(4) 0.0154(4) Uani d 1 . .
H H6A 0.5114 0.1207 0.3679 0.019 Uiso calc 1 . .
C C7A 0.30779(16) 0.1303(3) 0.32703(4) 0.0155(4) Uani d 1 . .
H H7A 0.2277 0.1097 0.3174 0.019 Uiso calc 1 . .
C C8A 0.39382(16) 0.1746(3) 0.30629(5) 0.0158(4) Uani d 1 . .
H H8A 0.4717 0.2084 0.3160 0.019 Uiso calc 1 . .
C C1'A 0.38024(16) 0.1762(3) 0.26988(4) 0.0140(4) Uani d 1 . .
C C2'A 0.47394(16) 0.2492(3) 0.25149(5) 0.0157(4) Uani d 1 . .
H H2'A 0.5436 0.3021 0.2629 0.019 Uiso calc 1 . .
C C3'A 0.46784(16) 0.2463(3) 0.21734(5) 0.0155(4) Uani d 1 . .
H H3'A 0.5327 0.2977 0.2056 0.019 Uiso calc 1 . .
C C4'A 0.36746(15) 0.1688(3) 0.19976(4) 0.0135(4) Uani d 1 . .
S S4'A 0.37190(4) 0.15985(8) 0.15622(2) 0.02039(13) Uani d 1 . .
C C41A 0.21376(17) 0.1311(3) 0.14232(5) 0.0212(4) Uani d 1 . .
H H41A 0.2051 0.1481 0.1182 0.032 Uiso calc 1 . .
H H41B 0.1635 0.2223 0.1532 0.032 Uiso calc 1 . .
H H41C 0.1865 0.0072 0.1480 0.032 Uiso calc 1 . .
C C5'A 0.27219(15) 0.0962(3) 0.21752(4) 0.0135(4) Uani d 1 . .
H H5'A 0.2025 0.0441 0.2059 0.016 Uiso calc 1 . .
C C6'A 0.27907(15) 0.1002(3) 0.25202(4) 0.0142(4) Uani d 1 . .
H H6'A 0.2137 0.0502 0.2638 0.017 Uiso calc 1 . .
C C1B 0.24956(17) 0.4361(3) 0.61267(4) 0.0154(4) Uani d 1 . .
C C2B 0.13261(17) 0.4710(3) 0.59876(5) 0.0170(4) Uani d 1 . .
H H2B 0.0645 0.4706 0.6125 0.020 Uiso calc 1 . .
C C3B 0.11494(16) 0.5063(3) 0.56498(5) 0.0165(4) Uani d 1 . .
O O3B 0.00344(11) 0.5411(2) 0.54931(3) 0.0219(3) Uani d 1 . .
C C31B -0.10282(16) 0.5127(3) 0.56762(5) 0.0213(4) Uani d 1 . .
H H31D -0.1762 0.5418 0.5535 0.032 Uiso calc 1 . .
H H31E -0.0993 0.5927 0.5872 0.032 Uiso calc 1 . .
H H31F -0.1061 0.3840 0.5747 0.032 Uiso calc 1 . .
C C4B 0.21489(16) 0.5116(3) 0.54475(4) 0.0163(4) Uani d 1 . .
O O4B 0.20078(12) 0.5488(2) 0.51144(3) 0.0202(3) Uani d 1 . .
C C42B 0.1625(3) 0.7320(3) 0.50383(6) 0.0439(7) Uani d 1 . .
H H42D 0.1712 0.7560 0.4801 0.066 Uiso calc 1 . .
H H42E 0.2134 0.8187 0.5171 0.066 Uiso calc 1 . .
H H42F 0.0765 0.7472 0.5090 0.066 Uiso calc 1 . .
C C5B 0.33243(16) 0.4725(3) 0.55861(5) 0.0157(4) Uani d 1 . .
C C6B 0.34987(16) 0.4355(3) 0.59241(5) 0.0162(4) Uani d 1 . .
H H6B 0.4297 0.4098 0.6018 0.019 Uiso calc 1 . .
C C1'B 0.36902(16) 0.3374(3) 0.70322(4) 0.0151(4) Uani d 1 . .
C C2'B 0.46956(16) 0.2490(3) 0.71888(5) 0.0163(4) Uani d 1 . .
H H2'B 0.5302 0.1969 0.7057 0.020 Uiso calc 1 . .
C C3'B 0.48306(15) 0.2356(3) 0.75291(5) 0.0144(4) Uani d 1 . .
H H3'B 0.5521 0.1732 0.7628 0.017 Uiso calc 1 . .
C C4'B 0.39701(15) 0.3122(2) 0.77304(4) 0.0122(4) Uani d 1 . .
S S4'B 0.42812(4) 0.29019(7) 0.81617(2) 0.01773(12) Uani d 1 . .
C C41B 0.2914(2) 0.3764(3) 0.83334(5) 0.0317(5) Uani d 1 . .
H H41D 0.2204 0.3074 0.8241 0.047 Uiso calc 1 . .
H H41E 0.2815 0.5068 0.8277 0.047 Uiso calc 1 . .
H H41F 0.2975 0.3621 0.8576 0.047 Uiso calc 1 . .
C C5'B 0.29495(15) 0.4007(3) 0.75807(4) 0.0142(4) Uani d 1 . .
H H5'B 0.2348 0.4532 0.7714 0.017 Uiso calc 1 . .
C C6'B 0.28167(16) 0.4117(3) 0.72358(5) 0.0155(4) Uani d 1 . .
H H6'B 0.2116 0.4712 0.7136 0.019 Uiso calc 1 . .
C C8B 0.36040(16) 0.3535(3) 0.66673(5) 0.0167(4) Uani d 1 . .
H H8B 0.4314 0.3243 0.6552 0.020 Uiso calc 1 . .
C C7B 0.26096(17) 0.4057(3) 0.64865(5) 0.0167(4) Uani d 1 . .
H H7B 0.1891 0.4256 0.6604 0.020 Uiso calc 1 . .
O O5B 0.42281(11) 0.47856(19) 0.53670(3) 0.0190(3) Uani d 1 . .
C C51B 0.54412(16) 0.4313(3) 0.54911(5) 0.0219(4) Uani d 1 . .
H H51D 0.5995 0.4318 0.5308 0.033 Uiso calc 1 . .
H H51E 0.5433 0.3085 0.5591 0.033 Uiso calc 1 . .
H H51F 0.5725 0.5211 0.5659 0.033 Uiso calc 1 . .

loop_
_atom_site_aniso_label
_atom_site_aniso_U_11
_atom_site_aniso_U_22
_atom_site_aniso_U_33
_atom_site_aniso_U_12
_atom_site_aniso_U_13
_atom_site_aniso_U_23
C1A 0.0192(9) 0.0128(9) 0.0130(9) 0.0021(7) -0.0003(7) -0.0014(7)
C2A 0.0155(9) 0.0145(9) 0.0165(9) 0.0028(7) -0.0018(7) -0.0012(8)
C3A 0.0171(9) 0.0138(9) 0.0170(9) 0.0025(7) 0.0029(7) -0.0008(8)
O3A 0.0140(6) 0.0296(8) 0.0221(7) 0.0015(6) 0.0039(5) 0.0036(6)
C31A 0.0155(9) 0.0284(12) 0.0323(12) 0.0007(8) 0.0030(8) 0.0001(10)
C4A 0.0196(9) 0.0125(9) 0.0107(9) 0.0025(7) 0.0006(7) 0.0010(7)
O4A 0.0220(7) 0.0202(7) 0.0101(6) 0.0009(6) 0.0015(5) 0.0036(5)
C42A 0.0349(11) 0.0262(11) 0.0111(9) 0.0048(9) 0.0006(8) -0.0021(8)
C5A 0.0147(8) 0.0141(9) 0.0152(9) 0.0005(7) -0.0004(7) -0.0014(7)
O5A 0.0142(6) 0.0304(8) 0.0129(6) 0.0005(6) 0.0007(5) 0.0018(6)
C51A 0.0142(9) 0.0259(11) 0.0209(10) -0.0008(8) 0.0021(7) -0.0018(9)
C6A 0.0153(9) 0.0168(10) 0.0146(9) 0.0002(7) 0.0040(7) -0.0001(8)
C7A 0.0151(8) 0.0181(10) 0.0131(9) 0.0027(7) -0.0017(7) -0.0013(8)
C8A 0.0164(9) 0.0143(9) 0.0163(9) 0.0014(7) -0.0023(7) -0.0015(8)
C1'A 0.0161(8) 0.0123(9) 0.0134(9) 0.0039(7) 0.0010(7) 0.0002(7)
C2'A 0.0153(9) 0.0142(9) 0.0175(9) -0.0009(7) -0.0017(7) 0.0000(8)
C3'A 0.0139(8) 0.0162(10) 0.0167(9) 0.0005(7) 0.0032(7) 0.0039(8)
C4'A 0.0157(8) 0.0137(9) 0.0112(8) 0.0056(7) 0.0016(6) 0.0018(7)
S4'A 0.0175(2) 0.0333(3) 0.0104(2) 0.0057(2) 0.00160(17) 0.0031(2)
C41A 0.0235(10) 0.0237(11) 0.0159(10) -0.0011(8) -0.0038(7) 0.0012(8)
C5'A 0.0120(8) 0.0133(9) 0.0151(9) 0.0009(7) 0.0002(7) 0.0011(7)
C6'A 0.0137(8) 0.0139(9) 0.0155(9) 0.0020(7) 0.0048(7) 0.0017(7)
C1B 0.0231(9) 0.0119(9) 0.0113(9) -0.0020(7) 0.0008(7) 0.0003(7)
C2B 0.0197(9) 0.0182(10) 0.0133(9) -0.0021(8) 0.0037(7) -0.0010(8)
C3B 0.0177(9) 0.0171(10) 0.0146(9) 0.0000(8) 0.0006(7) 0.0000(8)
O3B 0.0164(6) 0.0330(9) 0.0162(7) -0.0001(6) 0.0006(5) 0.0040(6)
C31B 0.0165(9) 0.0252(11) 0.0224(10) 0.0010(8) 0.0033(7) 0.0003(9)
C4B 0.0218(9) 0.0178(10) 0.0092(9) 0.0004(8) 0.0004(7) -0.0006(7)
O4B 0.0233(7) 0.0278(8) 0.0093(6) 0.0045(6) -0.0002(5) 0.0019(6)
C42B 0.090(2) 0.0246(13) 0.0172(11) 0.0015(13) 0.0062(12) 0.0072(10)
C5B 0.0183(9) 0.0143(9) 0.0148(9) 0.0001(7) 0.0033(7) -0.0013(8)
C6B 0.0168(9) 0.0147(9) 0.0167(9) 0.0019(7) -0.0021(7) 0.0010(8)
C1'B 0.0186(9) 0.0131(9) 0.0137(9) -0.0038(7) 0.0008(7) 0.0002(7)
C2'B 0.0169(9) 0.0141(9) 0.0182(9) 0.0003(7) 0.0042(7) 0.0001(8)
C3'B 0.0123(8) 0.0137(9) 0.0172(9) 0.0007(7) 0.0002(7) 0.0026(8)
C4'B 0.0134(8) 0.0111(9) 0.0121(9) -0.0027(7) -0.0004(6) 0.0006(7)
S4'B 0.0197(2) 0.0221(3) 0.0111(2) -0.00184(19) -0.00153(17) 0.00227(19)
C41B 0.0428(13) 0.0374(14) 0.0159(10) 0.0134(11) 0.0110(9) 0.0021(10)
C5'B 0.0114(8) 0.0136(9) 0.0175(9) 0.0000(7) 0.0008(7) 0.0006(7)
C6'B 0.0127(8) 0.0143(9) 0.0187(9) -0.0001(7) -0.0056(7) 0.0022(8)
C8B 0.0183(9) 0.0160(9) 0.0163(9) 0.0006(7) 0.0038(7) 0.0004(8)
C7B 0.0199(9) 0.0162(9) 0.0143(9) -0.0003(8) 0.0029(7) -0.0002(8)
O5B 0.0172(6) 0.0263(8) 0.0138(7) 0.0035(6) 0.0030(5) 0.0005(6)
C51B 0.0175(9) 0.0249(11) 0.0233(10) 0.0054(8) 0.0024(8) 0.0019(9)

loop_
_atom_type_symbol
_atom_type_description
_atom_type_scat_dispersion_real
_atom_type_scat_dispersion_imag
_atom_type_scat_source
C C 0.0033 0.0016 'International Tables Vol C Tables 4.2.6.8 and 6.1.1.4'
H H 0.0000 0.0000 'International Tables Vol C Tables 4.2.6.8 and 6.1.1.4'
O O 0.0106 0.0060 'International Tables Vol C Tables 4.2.6.8 and 6.1.1.4'
S S 0.1246 0.1234 'International Tables Vol C Tables 4.2.6.8 and 6.1.1.4'

loop_
_geom_angle_atom_site_label_1
_geom_angle_atom_site_label_2
_geom_angle_atom_site_label_3
_geom_angle_site_symmetry_1
_geom_angle_site_symmetry_3
_geom_angle
_geom_angle_publ_flag
C2A C1A C6A . . 119.82(16) ?
C2A C1A C7A . . 118.08(15) ?
C6A C1A C7A . . 121.94(16) ?
C3A C2A C1A . . 120.35(16) ?
C3A C2A H2A . . 119.8 ?
C1A C2A H2A . . 119.8 ?
O3A C3A C2A . . 124.52(16) ?
O3A C3A C4A . . 115.06(16) ?
C2A C3A C4A . . 120.40(17) ?
C3A O3A C31A . . 117.98(15) ?
O3A C31A H31A . . 109.5 ?
O3A C31A H31B . . 109.5 ?
H31A C31A H31B . . 109.5 ?
O3A C31A H31C . . 109.5 ?
H31A C31A H31C . . 109.5 ?
H31B C31A H31C . . 109.5 ?
O4A C4A C3A . . 119.93(16) ?
O4A C4A C5A . . 120.70(15) ?
C3A C4A C5A . . 119.11(16) ?
C4A O4A C42A . . 114.27(15) ?
O4A C42A H42A . . 109.5 ?
O4A C42A H42B . . 109.5 ?
H42A C42A H42B . . 109.5 ?
O4A C42A H42C . . 109.5 ?
H42A C42A H42C . . 109.5 ?
H42B C42A H42C . . 109.5 ?
O5A C5A C6A . . 124.71(16) ?
O5A C5A C4A . . 114.48(16) ?
C6A C5A C4A . . 120.77(16) ?
C5A O5A C51A . . 117.21(14) ?
O5A C51A H51A . . 109.5 ?
O5A C51A H51B . . 109.5 ?
H51A C51A H51B . . 109.5 ?
O5A C51A H51C . . 109.5 ?
H51A C51A H51C . . 109.5 ?
H51B C51A H51C . . 109.5 ?
C5A C6A C1A . . 119.53(16) ?
C5A C6A H6A . . 120.2 ?
C1A C6A H6A . . 120.2 ?
C8A C7A C1A . . 126.91(16) ?
C8A C7A H7A . . 116.5 ?
C1A C7A H7A . . 116.5 ?
C7A C8A C1'A . . 126.40(16) ?
C7A C8A H8A . . 116.8 ?
C1'A C8A H8A . . 116.8 ?
C6'A C1'A C2'A . . 117.22(16) ?
C6'A C1'A C8A . . 123.06(16) ?
C2'A C1'A C8A . . 119.66(16) ?
C3'A C2'A C1'A . . 121.78(16) ?
C3'A C2'A H2'A . . 119.1 ?
C1'A C2'A H2'A . . 119.1 ?
C2'A C3'A C4'A . . 120.64(16) ?
C2'A C3'A H3'A . . 119.7 ?
C4'A C3'A H3'A . . 119.7 ?
C3'A C4'A C5'A . . 118.73(16) ?
C3'A C4'A S4'A . . 117.31(14) ?
C5'A C4'A S4'A . . 123.91(14) ?
C4'A S4'A C41A . . 103.71(9) ?
S4'A C41A H41A . . 109.5 ?
S4'A C41A H41B . . 109.5 ?
H41A C41A H41B . . 109.5 ?
S4'A C41A H41C . . 109.5 ?
H41A C41A H41C . . 109.5 ?
H41B C41A H41C . . 109.5 ?
C6'A C5'A C4'A . . 120.19(16) ?
C6'A C5'A H5'A . . 119.9 ?
C4'A C5'A H5'A . . 119.9 ?
C5'A C6'A C1'A . . 121.43(16) ?
C5'A C6'A H6'A . . 119.3 ?
C1'A C6'A H6'A . . 119.3 ?
C2B C1B C6B . . 119.78(16) ?
C2B C1B C7B . . 116.95(16) ?
C6B C1B C7B . . 123.25(16) ?
C3B C2B C1B . . 120.31(17) ?
C3B C2B H2B . . 119.8 ?
C1B C2B H2B . . 119.8 ?
O3B C3B C2B . . 124.14(16) ?
O3B C3B C4B . . 115.53(16) ?
C2B C3B C4B . . 120.32(16) ?
C3B O3B C31B . . 117.75(15) ?
O3B C31B H31D . . 109.5 ?
O3B C31B H31E . . 109.5 ?
H31D C31B H31E . . 109.5 ?
O3B C31B H31F . . 109.5 ?
H31D C31B H31F . . 109.5 ?
H31E C31B H31F . . 109.5 ?
O4B C4B C3B . . 121.77(16) ?
O4B C4B C5B . . 118.86(16) ?
C3B C4B C5B . . 119.35(17) ?
C4B O4B C42B . . 114.31(16) ?
O4B C42B H42D . . 109.5 ?
O4B C42B H42E . . 109.5 ?
H42D C42B H42E . . 109.5 ?
O4B C42B H42F . . 109.5 ?
H42D C42B H42F . . 109.5 ?
H42E C42B H42F . . 109.5 ?
O5B C5B C6B . . 125.13(16) ?
O5B C5B C4B . . 114.63(16) ?
C6B C5B C4B . . 120.22(17) ?
C5B C6B C1B . . 119.95(16) ?
C5B C6B H6B . . 120.0 ?
C1B C6B H6B . . 120.0 ?
C2'B C1'B C6'B . . 117.29(16) ?
C2'B C1'B C8B . . 119.65(16) ?
C6'B C1'B C8B . . 123.03(16) ?
C3'B C2'B C1'B . . 121.58(17) ?
C3'B C2'B H2'B . . 119.2 ?
C1'B C2'B H2'B . . 119.2 ?
C2'B C3'B C4'B . . 120.90(16) ?
C2'B C3'B H3'B . . 119.5 ?
C4'B C3'B H3'B . . 119.5 ?
C3'B C4'B C5'B . . 118.83(16) ?
C3'B C4'B S4'B . . 116.01(13) ?
C5'B C4'B S4'B . . 125.15(14) ?
C4'B S4'B C41B . . 103.20(9) ?
S4'B C41B H41D . . 109.5 ?
S4'B C41B H41E . . 109.5 ?
H41D C41B H41E . . 109.5 ?
S4'B C41B H41F . . 109.5 ?
H41D C41B H41F . . 109.5 ?
H41E C41B H41F . . 109.5 ?
C6'B C5'B C4'B . . 119.71(17) ?
C6'B C5'B H5'B . . 120.1 ?
C4'B C5'B H5'B . . 120.1 ?
C5'B C6'B C1'B . . 121.67(16) ?
C5'B C6'B H6'B . . 119.2 ?
C1'B C6'B H6'B . . 119.2 ?
C7B C8B C1'B . . 125.13(17) ?
C7B C8B H8B . . 117.4 ?
C1'B C8B H8B . . 117.4 ?
C8B C7B C1B . . 127.45(17) ?
C8B C7B H7B . . 116.3 ?
C1B C7B H7B . . 116.3 ?
C5B O5B C51B . . 117.14(14) ?
O5B C51B H51D . . 109.5 ?
O5B C51B H51E . . 109.5 ?
H51D C51B H51E . . 109.5 ?
O5B C51B H51F . . 109.5 ?
H51D C51B H51F . . 109.5 ?
H51E C51B H51F . . 109.5 ?

loop_
_geom_bond_atom_site_label_1
_geom_bond_atom_site_label_2
_geom_bond_site_symmetry_2
_geom_bond_distance
_geom_bond_publ_flag
C1A C2A . 1.389(3) ?
C1A C6A . 1.403(2) ?
C1A C7A . 1.471(2) ?
C2A C3A . 1.387(2) ?
C2A H2A . 0.9500 ?
C3A O3A . 1.367(2) ?
C3A C4A . 1.397(2) ?
O3A C31A . 1.424(2) ?
C31A H31A . 0.9800 ?
C31A H31B . 0.9800 ?
C31A H31C . 0.9800 ?
C4A O4A . 1.367(2) ?
C4A C5A . 1.397(2) ?
O4A C42A . 1.440(2) ?
C42A H42A . 0.9800 ?
C42A H42B . 0.9800 ?
C42A H42C . 0.9800 ?
C5A O5A . 1.367(2) ?
C5A C6A . 1.389(2) ?
O5A C51A . 1.426(2) ?
C51A H51A . 0.9800 ?
C51A H51B . 0.9800 ?
C51A H51C . 0.9800 ?
C6A H6A . 0.9500 ?
C7A C8A . 1.331(3) ?
C7A H7A . 0.9500 ?
C8A C1'A . 1.466(2) ?
C8A H8A . 0.9500 ?
C1'A C6'A . 1.400(2) ?
C1'A C2'A . 1.400(3) ?
C2'A C3'A . 1.374(2) ?
C2'A H2'A . 0.9500 ?
C3'A C4'A . 1.392(2) ?
C3'A H3'A . 0.9500 ?
C4'A C5'A . 1.398(2) ?
C4'A S4'A . 1.7581(18) ?
S4'A C41A . 1.7998(19) ?
C41A H41A . 0.9800 ?
C41A H41B . 0.9800 ?
C41A H41C . 0.9800 ?
C5'A C6'A . 1.388(2) ?
C5'A H5'A . 0.9500 ?
C6'A H6'A . 0.9500 ?
C1B C2B . 1.391(3) ?
C1B C6B . 1.402(3) ?
C1B C7B . 1.465(2) ?
C2B C3B . 1.388(3) ?
C2B H2B . 0.9500 ?
C3B O3B . 1.365(2) ?
C3B C4B . 1.398(3) ?
O3B C31B . 1.424(2) ?
C31B H31D . 0.9800 ?
C31B H31E . 0.9800 ?
C31B H31F . 0.9800 ?
C4B O4B . 1.369(2) ?
C4B C5B . 1.402(2) ?
O4B C42B . 1.425(3) ?
C42B H42D . 0.9800 ?
C42B H42E . 0.9800 ?
C42B H42F . 0.9800 ?
C5B O5B . 1.360(2) ?
C5B C6B . 1.391(3) ?
C6B H6B . 0.9500 ?
C1'B C2'B . 1.394(2) ?
C1'B C6'B . 1.400(3) ?
C1'B C8B . 1.473(3) ?
C2'B C3'B . 1.374(2) ?
C2'B H2'B . 0.9500 ?
C3'B C4'B . 1.391(2) ?
C3'B H3'B . 0.9500 ?
C4'B C5'B . 1.396(2) ?
C4'B S4'B . 1.7594(17) ?
S4'B C41B . 1.794(2) ?
C41B H41D . 0.9800 ?
C41B H41E . 0.9800 ?
C41B H41F . 0.9800 ?
C5'B C6'B . 1.391(2) ?
C5'B H5'B . 0.9500 ?
C6'B H6'B . 0.9500 ?
C8B C7B . 1.330(3) ?
C8B H8B . 0.9500 ?
C7B H7B . 0.9500 ?
O5B C51B . 1.433(2) ?
C51B H51D . 0.9800 ?
C51B H51E . 0.9800 ?
C51B H51F . 0.9800 ?

loop_
_geom_torsion_atom_site_label_1
_geom_torsion_atom_site_label_2
_geom_torsion_atom_site_label_3
_geom_torsion_atom_site_label_4
_geom_torsion_site_symmetry_1
_geom_torsion_site_symmetry_2
_geom_torsion_site_symmetry_3
_geom_torsion_site_symmetry_4
_geom_torsion
_geom_torsion_publ_flag
C6A C1A C2A C3A . . . . -0.7(3) ?
C7A C1A C2A C3A . . . . 174.92(17) ?
C1A C2A C3A O3A . . . . -177.86(18) ?
C1A C2A C3A C4A . . . . 0.3(3) ?
C2A C3A O3A C31A . . . . 4.5(3) ?
C4A C3A O3A C31A . . . . -173.74(17) ?
O3A C3A C4A O4A . . . . 4.0(3) ?
C2A C3A C4A O4A . . . . -174.35(17) ?
O3A C3A C4A C5A . . . . 178.16(16) ?
C2A C3A C4A C5A . . . . -0.2(3) ?
C3A C4A O4A C42A . . . . -101.9(2) ?
C5A C4A O4A C42A . . . . 84.0(2) ?
O4A C4A C5A O5A . . . . -3.3(3) ?
C3A C4A C5A O5A . . . . -177.49(16) ?
O4A C4A C5A C6A . . . . 174.56(17) ?
C3A C4A C5A C6A . . . . 0.4(3) ?
C6A C5A O5A C51A . . . . -4.1(3) ?
C4A C5A O5A C51A . . . . 173.72(16) ?
O5A C5A C6A C1A . . . . 176.88(17) ?
C4A C5A C6A C1A . . . . -0.8(3) ?
C2A C1A C6A C5A . . . . 0.9(3) ?
C7A C1A C6A C5A . . . . -174.49(17) ?
C2A C1A C7A C8A . . . . 172.15(19) ?
C6A C1A C7A C8A . . . . -12.4(3) ?
C1A C7A C8A C1'A . . . . 173.35(18) ?
C7A C8A C1'A C6'A . . . . -11.4(3) ?
C7A C8A C1'A C2'A . . . . 171.54(19) ?
C6'A C1'A C2'A C3'A . . . . -0.2(3) ?
C8A C1'A C2'A C3'A . . . . 177.03(17) ?
C1'A C2'A C3'A C4'A . . . . -0.4(3) ?
C2'A C3'A C4'A C5'A . . . . 0.9(3) ?
C2'A C3'A C4'A S4'A . . . . -176.50(14) ?
C3'A C4'A S4'A C41A . . . . -160.45(15) ?
C5'A C4'A S4'A C41A . . . . 22.33(18) ?
C3'A C4'A C5'A C6'A . . . . -0.7(3) ?
S4'A C4'A C5'A C6'A . . . . 176.46(14) ?
C4'A C5'A C6'A C1'A . . . . 0.1(3) ?
C2'A C1'A C6'A C5'A . . . . 0.4(3) ?
C8A C1'A C6'A C5'A . . . . -176.78(17) ?
C6B C1B C2B C3B . . . . -0.5(3) ?
C7B C1B C2B C3B . . . . 178.16(17) ?
C1B C2B C3B O3B . . . . 179.71(18) ?
C1B C2B C3B C4B . . . . -1.5(3) ?
C2B C3B O3B C31B . . . . -9.7(3) ?
C4B C3B O3B C31B . . . . 171.52(17) ?
O3B C3B C4B O4B . . . . -0.2(3) ?
C2B C3B C4B O4B . . . . -179.02(17) ?
O3B C3B C4B C5B . . . . -178.24(17) ?
C2B C3B C4B C5B . . . . 2.9(3) ?
C3B C4B O4B C42B . . . . 67.6(3) ?
C5B C4B O4B C42B . . . . -114.3(2) ?
O4B C4B C5B O5B . . . . 0.9(3) ?
C3B C4B C5B O5B . . . . 179.00(17) ?
O4B C4B C5B C6B . . . . 179.54(17) ?
C3B C4B C5B C6B . . . . -2.3(3) ?
O5B C5B C6B C1B . . . . 178.92(18) ?
C4B C5B C6B C1B . . . . 0.4(3) ?
C2B C1B C6B C5B . . . . 1.0(3) ?
C7B C1B C6B C5B . . . . -177.50(18) ?
C6'B C1'B C2'B C3'B . . . . -0.2(3) ?
C8B C1'B C2'B C3'B . . . . 178.07(17) ?
C1'B C2'B C3'B C4'B . . . . -0.8(3) ?
C2'B C3'B C4'B C5'B . . . . 1.1(3) ?
C2'B C3'B C4'B S4'B . . . . -178.29(14) ?
C3'B C4'B S4'B C41B . . . . -172.99(15) ?
C5'B C4'B S4'B C41B . . . . 7.66(19) ?
C3'B C4'B C5'B C6'B . . . . -0.4(3) ?
S4'B C4'B C5'B C6'B . . . . 178.91(14) ?
C4'B C5'B C6'B C1'B . . . . -0.6(3) ?
C2'B C1'B C6'B C5'B . . . . 0.9(3) ?
C8B C1'B C6'B C5'B . . . . -177.33(17) ?
C2'B C1'B C8B C7B . . . . 167.97(19) ?
C6'B C1'B C8B C7B . . . . -13.8(3) ?
C1'B C8B C7B C1B . . . . 175.50(18) ?
C2B C1B C7B C8B . . . . 173.1(2) ?
C6B C1B C7B C8B . . . . -8.3(3) ?
C6B C5B O5B C51B . . . . 4.3(3) ?
C4B C5B O5B C51B . . . . -177.12(17) ?

_cod_database_fobs_code 2022525
